data_2235354
loop_
_publ_author_name
'Li, Fu-Rong'
'Zhang, Yu-Juan'
'Guo, Feng-Guang'
'Duan, Gui-Yun'
'Ge, Yan-Qing'

_publ_section_title
;
 3-(4-Bromophenyl)-1-(4-chlorobenzyl)-1<i>H</i>-pyrazole-5-carbaldehyde
;
_journal_coeditor_code BH2439
_journal_issue 7
_journal_name_full 'Acta Crystallographica Section E'
_journal_page_first o2203
_journal_paper_doi 10.1107/S1600536812027298
_journal_volume 68
_journal_year 2012
_chemical_formula_iupac 'C17 H12 Br Cl N2 O'
_chemical_formula_moiety 'C17 H12 Br Cl N2 O'
_chemical_formula_sum 'C17 H12 Br Cl N2 O'
_chemical_formula_weight 375.65
_chemical_name_systematic
;
3-(4-Bromophenyl)-1-(4-chlorobenzyl)-1<i>H</i>-pyrazole-5-carbaldehyde
;
_space_group_IT_number 2
_symmetry_cell_setting triclinic
_symmetry_space_group_name_Hall '-P 1'
_symmetry_space_group_name_H-M 'P -1'
_atom_sites_solution_hydrogens geom
_atom_sites_solution_primary direct
_atom_sites_solution_secondary difmap
_audit_creation_method SHELXL97
_cell_angle_alpha 109.080(5)
_cell_angle_beta 94.521(5)
_cell_angle_gamma 93.098(5)
_cell_formula_units_Z 2
_cell_length_a 6.759(5)
_cell_length_b 10.061(5)
_cell_length_c 12.263(5)
_cell_measurement_reflns_used 5043
_cell_measurement_temperature 293(2)
_cell_measurement_theta_max 28.2795
_cell_measurement_theta_min 0.8605
_cell_volume 782.8(8)
_computing_cell_refinement 'SAINT (Bruker, 2005)'
_computing_data_collection 'SMART (Bruker, 2005)'
_computing_data_reduction 'SAINT (Bruker, 2005)'
_computing_molecular_graphics 'XP in SHELXTL (Sheldrick, 2008)'
_computing_publication_material 'SHELXL97 (Sheldrick, 2008)'
_computing_structure_refinement 'SHELXL97 (Sheldrick, 2008)'
_computing_structure_solution 'SHELXS97 (Sheldrick, 2008)'
_diffrn_ambient_temperature 293(2)
_diffrn_measured_fraction_theta_full 0.982
_diffrn_measured_fraction_theta_max 0.982
_diffrn_measurement_device_type 'Bruker SMART APEX CCD area-detector'
_diffrn_measurement_method '\f and \w scans'
_diffrn_radiation_monochromator graphite
_diffrn_radiation_source 'fine-focus sealed tube'
_diffrn_radiation_type MoK\a
_diffrn_radiation_wavelength 0.71069
_diffrn_reflns_av_R_equivalents 0.0132
_diffrn_reflns_av_sigmaI/netI 0.0274
_diffrn_reflns_limit_h_max 4
_diffrn_reflns_limit_h_min -8
_diffrn_reflns_limit_k_max 11
_diffrn_reflns_limit_k_min -12
_diffrn_reflns_limit_l_max 15
_diffrn_reflns_limit_l_min -13
_diffrn_reflns_number 4563
_diffrn_reflns_theta_full 26.36
_diffrn_reflns_theta_max 26.36
_diffrn_reflns_theta_min 2.28
_exptl_absorpt_coefficient_mu 2.798
_exptl_absorpt_correction_T_max 0.8912
_exptl_absorpt_correction_T_min 0.8596
_exptl_absorpt_correction_type multi-scan
_exptl_absorpt_process_details '(SADABS; Bruker, 2005)'
_exptl_crystal_colour colourless
_exptl_crystal_density_diffrn 1.594
_exptl_crystal_density_method 'not measured'
_exptl_crystal_description block
_exptl_crystal_F_000 376
_exptl_crystal_size_max 0.18
_exptl_crystal_size_mid 0.15
_exptl_crystal_size_min 0.14
_refine_diff_density_max 0.496
_refine_diff_density_min -0.426
_refine_ls_extinction_coef 0.019(3)
_refine_ls_extinction_expression Fc^*^=kFc[1+0.001xFc^2^\l^3^/sin(2\q)]^-1/4^
_refine_ls_extinction_method 'SHELXL97 (Sheldrick, 2008)'
_refine_ls_goodness_of_fit_ref 1.053
_refine_ls_hydrogen_treatment constr
_refine_ls_matrix_type full
_refine_ls_number_constraints 0
_refine_ls_number_parameters 200
_refine_ls_number_reflns 3151
_refine_ls_number_restraints 0
_refine_ls_restrained_S_all 1.053
_refine_ls_R_factor_all 0.0523
_refine_ls_R_factor_gt 0.0363
_refine_ls_shift/su_max 0.001
_refine_ls_shift/su_mean 0.000
_refine_ls_structure_factor_coef Fsqd
_refine_ls_weighting_details 'calc w=1/[\s^2^(Fo^2^)+(0.0602P)^2^+0.0680P] where P=(Fo^2^+2Fc^2^)/3'
_refine_ls_weighting_scheme calc
_refine_ls_wR_factor_gt 0.0965
_refine_ls_wR_factor_ref 0.1037
_reflns_number_gt 2410
_reflns_number_total 3151
_reflns_threshold_expression I>2\s(I)
_cod_data_source_file bh2439.cif
_cod_data_source_block I
_cod_database_code 2235354
_cod_database_fobs_code 2235354

loop_
_symmetry_equiv_pos_as_xyz
'x, y, z'
'-x, -y, -z'

loop_
_atom_site_type_symbol
_atom_site_label
_atom_site_fract_x
_atom_site_fract_y
_atom_site_fract_z
_atom_site_U_iso_or_equiv
_atom_site_adp_type
_atom_site_calc_flag
_atom_site_refinement_flags
_atom_site_occupancy
_atom_site_symmetry_multiplicity
Br Br1 1.33740(5) -0.03239(4) -0.36464(3) 0.07272(18) Uani d . 1 1
C C1 0.2091(4) 0.4007(3) 0.0013(3) 0.0622(7) Uani d . 1 1
H H1 0.1666 0.4399 -0.0546 0.075 Uiso calc R 1 1
C C2 0.3841(4) 0.3206(3) -0.0184(2) 0.0488(6) Uani d . 1 1
C C3 0.4976(4) 0.2937(3) -0.1103(2) 0.0486(6) Uani d . 1 1
H H3 0.4800 0.3243 -0.1740 0.058 Uiso calc R 1 1
C C4 0.6443(4) 0.2110(2) -0.0884(2) 0.0439(6) Uani d . 1 1
C C5 0.4145(4) 0.2593(3) 0.1680(2) 0.0529(6) Uani d . 1 1
H H5A 0.4587 0.1766 0.1837 0.063 Uiso calc R 1 1
H H5B 0.2711 0.2569 0.1693 0.063 Uiso calc R 1 1
C C6 0.5106(4) 0.3908(3) 0.2619(2) 0.0476(6) Uani d . 1 1
C C7 0.3960(4) 0.4906(3) 0.3274(2) 0.0533(7) Uani d . 1 1
H H7 0.2582 0.4783 0.3110 0.064 Uiso calc R 1 1
C C8 0.4806(5) 0.6079(3) 0.4166(2) 0.0588(7) Uani d . 1 1
H H8 0.4013 0.6738 0.4601 0.071 Uiso calc R 1 1
C C9 0.7135(5) 0.4130(4) 0.2855(3) 0.0772(10) Uani d . 1 1
H H9 0.7940 0.3483 0.2415 0.093 Uiso calc R 1 1
C C10 0.7995(5) 0.5311(4) 0.3743(3) 0.0867(11) Uani d . 1 1
H H10 0.9374 0.5459 0.3893 0.104 Uiso calc R 1 1
C C11 0.6828(5) 0.6255(3) 0.4398(2) 0.0606(8) Uani d . 1 1
C C12 0.8084(4) 0.1521(3) -0.1560(2) 0.0449(6) Uani d . 1 1
C C13 0.9331(4) 0.0666(3) -0.1209(2) 0.0580(7) Uani d . 1 1
H H13 0.9110 0.0459 -0.0541 0.070 Uiso calc R 1 1
C C14 1.0906(5) 0.0105(3) -0.1818(3) 0.0624(8) Uani d . 1 1
H H14 1.1735 -0.0465 -0.1562 0.075 Uiso calc R 1 1
C C15 0.8436(5) 0.1785(3) -0.2571(3) 0.0591(7) Uani d . 1 1
H H15 0.7611 0.2351 -0.2835 0.071 Uiso calc R 1 1
C C16 0.9981(5) 0.1229(3) -0.3193(3) 0.0616(7) Uani d . 1 1
H H16 1.0186 0.1408 -0.3875 0.074 Uiso calc R 1 1
C C17 1.1211(4) 0.0411(3) -0.2803(2) 0.0497(6) Uani d . 1 1
Cl Cl1 0.79191(16) 0.76908(10) 0.55587(7) 0.0864(3) Uani d . 1 1
N N1 0.4642(3) 0.2545(2) 0.05291(18) 0.0478(5) Uani d . 1 1
N N2 0.6237(3) 0.1883(2) 0.01222(19) 0.0482(5) Uani d . 1 1
O O1 0.1149(3) 0.4203(3) 0.0836(2) 0.0785(6) Uani d . 1 1

loop_
_atom_site_aniso_label
_atom_site_aniso_U_11
_atom_site_aniso_U_22
_atom_site_aniso_U_33
_atom_site_aniso_U_12
_atom_site_aniso_U_13
_atom_site_aniso_U_23
Br1 0.0582(2) 0.0828(3) 0.0653(2) 0.01627(16) 0.02256(15) 0.00339(16)
C1 0.0485(16) 0.0687(18) 0.0609(17) 0.0207(14) -0.0006(14) 0.0088(14)
C2 0.0431(14) 0.0466(13) 0.0507(14) 0.0101(11) 0.0009(11) 0.0079(11)
C3 0.0502(15) 0.0489(14) 0.0447(14) 0.0116(12) -0.0003(11) 0.0127(11)
C4 0.0457(14) 0.0406(12) 0.0438(13) 0.0081(10) 0.0052(11) 0.0110(10)
C5 0.0530(16) 0.0523(15) 0.0565(16) 0.0091(12) 0.0201(12) 0.0183(12)
C6 0.0464(15) 0.0530(14) 0.0476(14) 0.0083(11) 0.0178(11) 0.0186(12)
C7 0.0535(16) 0.0626(17) 0.0469(14) 0.0163(13) 0.0160(12) 0.0181(13)
C8 0.071(2) 0.0601(17) 0.0475(15) 0.0200(14) 0.0202(13) 0.0154(13)
C9 0.0508(18) 0.079(2) 0.080(2) 0.0106(15) 0.0246(16) -0.0071(17)
C10 0.0503(19) 0.100(3) 0.088(3) -0.0059(18) 0.0204(17) -0.001(2)
C11 0.076(2) 0.0576(16) 0.0471(15) -0.0060(14) 0.0220(14) 0.0137(13)
C12 0.0445(14) 0.0426(13) 0.0452(13) 0.0060(11) 0.0065(11) 0.0107(11)
C13 0.0630(18) 0.0687(18) 0.0516(15) 0.0275(14) 0.0175(13) 0.0263(14)
C14 0.0639(18) 0.0686(18) 0.0604(17) 0.0303(15) 0.0158(14) 0.0232(15)
C15 0.0572(17) 0.0703(18) 0.0621(17) 0.0221(14) 0.0133(14) 0.0345(15)
C16 0.0671(19) 0.0727(19) 0.0515(16) 0.0130(15) 0.0179(14) 0.0254(14)
C17 0.0448(14) 0.0493(14) 0.0469(14) 0.0064(11) 0.0103(11) 0.0035(11)
Cl1 0.1054(7) 0.0785(6) 0.0600(5) -0.0247(5) 0.0211(4) 0.0047(4)
N1 0.0454(12) 0.0472(11) 0.0491(12) 0.0106(9) 0.0109(9) 0.0115(10)
N2 0.0470(12) 0.0473(12) 0.0527(13) 0.0162(9) 0.0148(10) 0.0156(10)
O1 0.0548(13) 0.1008(17) 0.0737(15) 0.0337(12) 0.0132(11) 0.0150(13)

loop_
_atom_type_symbol
_atom_type_description
_atom_type_scat_dispersion_real
_atom_type_scat_dispersion_imag
_atom_type_scat_source
C C 0.0033 0.0016 'International Tables Vol C Tables 4.2.6.8 and 6.1.1.4'
H H 0.0000 0.0000 'International Tables Vol C Tables 4.2.6.8 and 6.1.1.4'
N N 0.0061 0.0033 'International Tables Vol C Tables 4.2.6.8 and 6.1.1.4'
O O 0.0106 0.0060 'International Tables Vol C Tables 4.2.6.8 and 6.1.1.4'
Cl Cl 0.1484 0.1585 'International Tables Vol C Tables 4.2.6.8 and 6.1.1.4'
Br Br -0.2901 2.4595 'International Tables Vol C Tables 4.2.6.8 and 6.1.1.4'

loop_
_geom_angle_atom_site_label_1
_geom_angle_atom_site_label_2
_geom_angle_atom_site_label_3
_geom_angle
O1 C1 C2 125.6(3)
O1 C1 H1 117.2
C2 C1 H1 117.2
N1 C2 C3 106.4(2)
N1 C2 C1 125.1(3)
C3 C2 C1 128.5(3)
C2 C3 C4 105.7(2)
C2 C3 H3 127.1
C4 C3 H3 127.1
N2 C4 C3 110.4(2)
N2 C4 C12 119.5(2)
C3 C4 C12 130.0(2)
N1 C5 C6 111.9(2)
N1 C5 H5A 109.2
C6 C5 H5A 109.2
N1 C5 H5B 109.2
C6 C5 H5B 109.2
H5A C5 H5B 107.9
C9 C6 C7 118.2(3)
C9 C6 C5 120.9(2)
C7 C6 C5 120.9(3)
C8 C7 C6 121.7(3)
C8 C7 H7 119.2
C6 C7 H7 119.2
C11 C8 C7 118.8(3)
C11 C8 H8 120.6
C7 C8 H8 120.6
C6 C9 C10 120.4(3)
C6 C9 H9 119.8
C10 C9 H9 119.8
C11 C10 C9 120.2(3)
C11 C10 H10 119.9
C9 C10 H10 119.9
C10 C11 C8 120.7(3)
C10 C11 Cl1 119.8(3)
C8 C11 Cl1 119.5(2)
C13 C12 C15 117.2(2)
C13 C12 C4 120.7(2)
C15 C12 C4 122.1(2)
C12 C13 C14 122.3(3)
C12 C13 H13 118.9
C14 C13 H13 118.9
C17 C14 C13 118.4(3)
C17 C14 H14 120.8
C13 C14 H14 120.8
C16 C15 C12 121.4(3)
C16 C15 H15 119.3
C12 C15 H15 119.3
C17 C16 C15 119.6(3)
C17 C16 H16 120.2
C15 C16 H16 120.2
C16 C17 C14 121.1(3)
C16 C17 Br1 119.5(2)
C14 C17 Br1 119.4(2)
N2 N1 C2 111.8(2)
N2 N1 C5 118.3(2)
C2 N1 C5 129.5(2)
N1 N2 C4 105.6(2)

loop_
_geom_bond_atom_site_label_1
_geom_bond_atom_site_label_2
_geom_bond_distance
Br1 C17 1.900(3)
C1 O1 1.203(4)
C1 C2 1.459(4)
C1 H1 0.9300
C2 N1 1.358(3)
C2 C3 1.376(4)
C3 C4 1.393(4)
C3 H3 0.9300
C4 N2 1.342(3)
C4 C12 1.471(4)
C5 N1 1.462(3)
C5 C6 1.514(4)
C5 H5A 0.9700
C5 H5B 0.9700
C6 C9 1.370(4)
C6 C7 1.382(4)
C7 C8 1.379(4)
C7 H7 0.9300
C8 C11 1.363(4)
C8 H8 0.9300
C9 C10 1.384(5)
C9 H9 0.9300
C10 C11 1.361(5)
C10 H10 0.9300
C11 Cl1 1.741(3)
C12 C13 1.378(4)
C12 C15 1.385(4)
C13 C14 1.387(4)
C13 H13 0.9300
C14 C17 1.368(4)
C14 H14 0.9300
C15 C16 1.377(4)
C15 H15 0.9300
C16 C17 1.365(4)
C16 H16 0.9300
N1 N2 1.342(3)

loop_
_cod_related_entry_id
_cod_related_entry_database
_cod_related_entry_code
1 ChemSpider 30657844
